data_7711225
loop_
_publ_author_name
'Mandal, Jayanta'
'Pal, Kunal'
'Ghosh Chowdhury, Sougata'
'Karmakar, Parimal'
'Panja, Anangamohan'
'Banerjee, Snehasis'
'Saha, Amrita'

_publ_section_title
;
 Rhodamine-azo based two fluorescent probes for recognition of trivalent
 metal ions: crystal structures elucidation and biological application
;
_journal_name_full 'Dalton Transactions'
_journal_paper_doi 10.1039/D2DT00399F
_journal_year 2022
_chemical_formula_moiety 'C40 H36 N6 O4, C H Cl3'
_chemical_formula_sum 'C41 H37 Cl3 N6 O4'
_chemical_formula_weight 784.11
_space_group_crystal_system monoclinic
_space_group_IT_number 14
_space_group_name_Hall '-P 2ybc'
_space_group_name_H-M_alt 'P 1 21/c 1'
_atom_sites_solution_hydrogens geom
_audit_creation_date 2022-07-25
_audit_creation_method
;
Olex2 1.5
(compiled 2022.04.07 svn.rca3783a0 for OlexSys, GUI svn.r6498)
;
_audit_update_record
;
2022-08-06 deposited with the CCDC.	2022-08-25 downloaded from the CCDC.
;
_cell_angle_alpha 90
_cell_angle_beta 110.173(3)
_cell_angle_gamma 90
_cell_formula_units_Z 4
_cell_length_a 23.1315(19)
_cell_length_b 11.7069(10)
_cell_length_c 17.5826(15)
_cell_measurement_reflns_used 4996
_cell_measurement_temperature 293(2)
_cell_measurement_theta_max 27.110
_cell_measurement_theta_min 1.976
_cell_volume 4469.3(7)
_computing_cell_refinement 'Bruker Smart'
_computing_data_collection 'Bruker Smart'
_computing_data_reduction 'Bruker Saint'
_computing_molecular_graphics 'Mercury (Macrae et al 2008)'
_computing_publication_material 'Olex2 1.5 (Dolomanov et al., 2009)'
_computing_structure_refinement 'SHELXL 2018/3 (Sheldrick, 2015)'
_computing_structure_solution 'SHELXT 2014/5 (Sheldrick, 2014)'
_diffrn_ambient_temperature 293
_diffrn_measured_fraction_theta_full 0.998
_diffrn_measured_fraction_theta_max 0.996
_diffrn_measurement_device_type CCD
_diffrn_radiation_type MoK\a
_diffrn_radiation_wavelength 0.71073
_diffrn_reflns_av_R_equivalents 0.1026
_diffrn_reflns_av_unetI/netI 0.0439
_diffrn_reflns_Laue_measured_fraction_full 0.998
_diffrn_reflns_Laue_measured_fraction_max 0.996
_diffrn_reflns_limit_h_max 29
_diffrn_reflns_limit_h_min -29
_diffrn_reflns_limit_k_max 14
_diffrn_reflns_limit_k_min -14
_diffrn_reflns_limit_l_max 22
_diffrn_reflns_limit_l_min -22
_diffrn_reflns_number 152821
_diffrn_reflns_point_group_measured_fraction_full 0.998
_diffrn_reflns_point_group_measured_fraction_max 0.996
_diffrn_reflns_theta_full 25.242
_diffrn_reflns_theta_max 27.110
_diffrn_reflns_theta_min 1.976
_exptl_absorpt_coefficient_mu 0.248
_exptl_absorpt_correction_type multi-scan
_exptl_absorpt_process_details sadabs
_exptl_crystal_colour yellow
_exptl_crystal_density_diffrn 1.165
_exptl_crystal_description block
_exptl_crystal_F_000 1632
_exptl_crystal_size_max 0.240
_exptl_crystal_size_mid 0.180
_exptl_crystal_size_min 0.020
_exptl_transmission_factor_max 0.984
_exptl_transmission_factor_min 0.782
_refine_diff_density_max 0.276
_refine_diff_density_min -0.339
_refine_diff_density_rms 0.049
_refine_ls_extinction_method none
_refine_ls_goodness_of_fit_ref 0.993
_refine_ls_hydrogen_treatment constr
_refine_ls_matrix_type full
_refine_ls_number_parameters 529
_refine_ls_number_reflns 9820
_refine_ls_number_restraints 42
_refine_ls_restrained_S_all 0.998
_refine_ls_R_factor_all 0.1513
_refine_ls_R_factor_gt 0.0861
_refine_ls_shift/su_max 0.000
_refine_ls_shift/su_mean 0.000
_refine_ls_structure_factor_coef Fsqd
_refine_ls_weighting_details 'w=1/[\s^2^(Fo^2^)+(0.1512P)^2^+1.9601P] where P=(Fo^2^+2Fc^2^)/3'
_refine_ls_weighting_scheme calc
_refine_ls_wR_factor_gt 0.2458
_refine_ls_wR_factor_ref 0.2998
_reflns_Friedel_coverage 0.000
_reflns_number_gt 4989
_reflns_number_total 9820
_reflns_threshold_expression 'I > 2\s(I)'
_cod_data_source_file d2dt00399f2.cif
_cod_data_source_block HL1
_cod_database_code 7711225
_shelx_shelxl_version_number 2018/3
_shelx_space_group_comment
;
The symmetry employed for this shelxl refinement is uniquely defined
by the following loop, which should always be used as a source of
symmetry information in preference to the above space-group names.
They are only intended as comments.
;
_olex2_refinement_description
;
1. Fixed Uiso
 At 1.2 times of:
  All C(H) groups, All C(H,H) groups, All N(H) groups
 At 1.5 times of:
  All C(H,H,H) groups, All O(H) groups
2. Uiso/Uaniso restraints and constraints
Cl3A \\sim Cl2 \\sim Cl2A \\sim Cl12 \\sim Cl1A \\sim Cl3 \\sim C43: within
1.7A with sigma of 0.04 and sigma for terminal atoms of 0.08 within 1.7A
3. Others
 Fixed Sof: C101(0.7) H10A(0.7) H10B(0.7) H10C(0.7) Cl2(0.75) Cl3(0.75)
 Cl12(0.75) Cl2A(0.25) Cl1A(0.25) Cl3A(0.25) C13(0.3) H13A(0.3) H13B(0.3)
 H13C(0.3)
4.a Ternary CH refined with riding coordinates:
 C43(H43)
4.b Secondary CH2 refined with riding coordinates:
 C2(H2A,H2B)
4.c Me refined with riding coordinates:
 C101(H10A,H10B,H10C)
4.d Aromatic/amide H refined with riding coordinates:
 N1(H1), C6(H6), C9(H9), C11(H11), C15(H15), C16(H16), C17(H17), C21(H21),
 C22(H22), C23(H23), C24(H24), C26(H26), C27(H27), C28(H28), C33(H33), N2(H2),
 C39(H39), C41(H41)
4.e Idealised Me refined as rotating group:
 C1(H1A,H1B,H1C), C18(H18A,H18B,H18C), C30(H30A,H30B,H30C), C38(H38A,H38B,
 H38C), C13(H13A,H13B,H13C)
4.f Idealised tetrahedral OH refined as rotating group:
 O3(H3)
;
_smtbx_masks_void_probe_radius 1.2
_smtbx_masks_void_truncation_radius 1.2
_olex2_submission_special_instructions 'No special instructions were received'

loop_
_space_group_symop_operation_xyz
'x, y, z'
'-x, y+1/2, -z+1/2'
'-x, -y, -z'
'x, -y-1/2, z-1/2'

loop_
_atom_site_label
_atom_site_type_symbol
_atom_site_fract_x
_atom_site_fract_y
_atom_site_fract_z
_atom_site_U_iso_or_equiv
_atom_site_adp_type
_atom_site_occupancy
_atom_site_site_symmetry_order
_atom_site_calc_flag
_atom_site_refinement_flags_posn
_atom_site_refinement_flags_adp
_atom_site_refinement_flags_occupancy
_atom_site_disorder_assembly
_atom_site_disorder_group
N4 N 0.30059(11) 0.2639(2) 0.27690(14) 0.0536(6) Uani 1 1 d . . . . .
O2 O 0.43419(11) 0.2555(2) 0.36848(15) 0.0851(8) Uani 1 1 d . . . . .
O3 O 0.18257(11) 0.3123(3) 0.24076(15) 0.0848(8) Uani 1 1 d . . . . .
H3 H 0.212313 0.281528 0.234113 0.127 Uiso 1 1 calc R U . . .
C101 C 0.1284(4) 0.4698(9) -0.1256(7) 0.136(3) Uani 0.7 1 d . . P A 1
H10A H 0.086729 0.465216 -0.162651 0.204 Uiso 0.7 1 calc R U P A 1
H10B H 0.129369 0.451628 -0.071926 0.204 Uiso 0.7 1 calc R U P A 1
H10C H 0.143751 0.545816 -0.126239 0.204 Uiso 0.7 1 calc R U P A 1
O5 O 0.19885(10) 0.1105(2) 0.07868(15) 0.0777(7) Uani 1 1 d . . . . .
N3 N 0.34621(11) 0.2014(2) 0.26367(14) 0.0555(6) Uani 1 1 d . . . . .
N5 N 0.25970(16) 0.6244(3) 0.49544(18) 0.0761(8) Uani 1 1 d . . . . .
O7 O 0.09746(13) 0.4145(3) 0.2815(2) 0.1134(11) Uani 1 1 d . . . . .
C100 C 0.30062(14) 0.1950(3) 0.11436(17) 0.0528(7) Uani 1 1 d . . . . .
C1 C 0.0577(3) -0.3192(7) 0.1734(5) 0.189(3) Uani 1 1 d . . . . .
H1A H 0.053749 -0.303417 0.224976 0.284 Uiso 1 1 calc R U . . .
H1B H 0.080055 -0.389124 0.176596 0.284 Uiso 1 1 calc R U . . .
H1C H 0.017494 -0.326330 0.132947 0.284 Uiso 1 1 calc R U . . .
C2 C 0.0919(3) -0.2227(5) 0.1509(4) 0.1293(19) Uani 1 1 d . . . . .
H2A H 0.096420 -0.238945 0.099166 0.155 Uiso 1 1 calc R U . . .
H2B H 0.068576 -0.152499 0.145568 0.155 Uiso 1 1 calc R U . . .
N1 N 0.15222(17) -0.2085(3) 0.2124(2) 0.1018(11) Uani 1 1 d . . . . .
H1 H 0.162386 -0.252163 0.254290 0.122 Uiso 1 1 calc R U . . .
C4 C 0.19419(17) -0.1274(3) 0.2066(2) 0.0746(10) Uani 1 1 d . . . . .
C5 C 0.25384(18) -0.1246(3) 0.2656(2) 0.0753(10) Uani 1 1 d . . . . .
C6 C 0.29515(17) -0.0439(3) 0.2585(2) 0.0679(9) Uani 1 1 d . . . . .
H6 H 0.334764 -0.043757 0.296589 0.082 Uiso 1 1 calc R U . . .
C7 C 0.28024(14) 0.0379(3) 0.19664(18) 0.0556(7) Uani 1 1 d . . . . .
C8 C 0.32682(13) 0.1246(3) 0.19016(17) 0.0532(7) Uani 1 1 d . . . . .
C9 C 0.31272(15) 0.3337(3) 0.33700(18) 0.0599(8) Uani 1 1 d . . . . .
H9 H 0.353178 0.342503 0.371686 0.072 Uiso 1 1 calc R U . . .
C10 C 0.26417(15) 0.3984(3) 0.35118(18) 0.0587(8) Uani 1 1 d . . . . .
C11 C 0.28034(17) 0.4774(3) 0.41512(19) 0.0642(8) Uani 1 1 d . . . . .
H11 H 0.321573 0.486731 0.446733 0.077 Uiso 1 1 calc R U . . .
C12 C 0.23659(18) 0.5409(3) 0.4318(2) 0.0677(9) Uani 1 1 d . . . . .
N6 N 0.22028(18) 0.6938(3) 0.4989(2) 0.0872(10) Uani 1 1 d . . . . .
C14 C 0.2440(2) 0.7794(3) 0.5597(2) 0.0823(11) Uani 1 1 d . . . . .
C15 C 0.3030(3) 0.7802(4) 0.6159(4) 0.1187(17) Uani 1 1 d . . . . .
H15 H 0.330121 0.721648 0.615767 0.142 Uiso 1 1 calc R U . . .
C16 C 0.3221(3) 0.8670(6) 0.6723(4) 0.153(3) Uani 1 1 d . . . . .
H16 H 0.361437 0.867151 0.711053 0.184 Uiso 1 1 calc R U . . .
C17 C 0.2802(5) 0.9548(5) 0.6692(5) 0.150(3) Uani 1 1 d . . . . .
H17 H 0.292365 1.016158 0.704762 0.180 Uiso 1 1 calc R U . . .
C18 C 0.2724(2) -0.2101(4) 0.3341(3) 0.1174(17) Uani 1 1 d . . . . .
H18A H 0.313338 -0.193120 0.370055 0.176 Uiso 1 1 calc R U . . .
H18B H 0.271513 -0.285626 0.312501 0.176 Uiso 1 1 calc R U . . .
H18C H 0.244280 -0.205794 0.363339 0.176 Uiso 1 1 calc R U . . .
C19 C 0.40794(15) 0.1984(3) 0.30811(18) 0.0603(8) Uani 1 1 d . . . . .
C20 C 0.43447(15) 0.1141(3) 0.26763(19) 0.0620(8) Uani 1 1 d . . . . .
C21 C 0.49517(16) 0.0753(4) 0.2901(2) 0.0787(10) Uani 1 1 d . . . . .
H21 H 0.525745 0.104639 0.335398 0.094 Uiso 1 1 calc R U . . .
C22 C 0.50823(18) -0.0068(4) 0.2436(3) 0.0867(12) Uani 1 1 d . . . . .
H22 H 0.548188 -0.034775 0.257717 0.104 Uiso 1 1 calc R U . . .
C23 C 0.46321(18) -0.0488(3) 0.1761(2) 0.0800(11) Uani 1 1 d . . . . .
H23 H 0.473460 -0.104662 0.145357 0.096 Uiso 1 1 calc R U . . .
C24 C 0.40297(17) -0.0105(3) 0.1524(2) 0.0685(9) Uani 1 1 d . . . . .
H24 H 0.373010 -0.038647 0.105988 0.082 Uiso 1 1 calc R U . . .
C25 C 0.38882(14) 0.0716(3) 0.20039(17) 0.0561(7) Uani 1 1 d . . . . .
C26 C 0.2226(5) 0.9510(5) 0.6154(5) 0.156(3) Uani 1 1 d . . . . .
H26 H 0.194795 1.008374 0.615470 0.187 Uiso 1 1 calc R U . . .
C27 C 0.2044(3) 0.8645(4) 0.5608(3) 0.128(2) Uani 1 1 d . . . . .
H27 H 0.164443 0.863624 0.523689 0.154 Uiso 1 1 calc R U . . .
C28 C 0.1743(2) 0.5228(3) 0.3878(2) 0.0810(11) Uani 1 1 d . . . . .
H28 H 0.144315 0.563833 0.400236 0.097 Uiso 1 1 calc R U . . .
C29 C 0.15746(18) 0.4440(4) 0.3258(2) 0.0810(10) Uani 1 1 d . . . . .
C30 C 0.0508(2) 0.4487(6) 0.3132(4) 0.142(2) Uani 1 1 d . . . . .
H30A H 0.013529 0.407589 0.285859 0.214 Uiso 1 1 calc R U . . .
H30B H 0.043439 0.529201 0.304807 0.214 Uiso 1 1 calc R U . . .
H30C H 0.064294 0.432259 0.370127 0.214 Uiso 1 1 calc R U . . .
C31 C 0.20228(17) 0.3841(3) 0.30485(19) 0.0678(9) Uani 1 1 d . . . . .
C32 C 0.23916(15) 0.1875(3) 0.06527(18) 0.0587(8) Uani 1 1 d . . . . .
C33 C 0.21418(17) 0.2558(3) -0.0025(2) 0.0713(9) Uani 1 1 d . . . . .
H33 H 0.172652 0.248869 -0.033457 0.086 Uiso 1 1 calc R U . . .
C34 C 0.25001(18) 0.3339(3) -0.0248(2) 0.0705(9) Uani 1 1 d . . . . .
N2 N 0.22589(19) 0.4015(3) -0.0931(2) 0.1043(12) Uani 1 1 d . . . . .
H2 H 0.250056 0.449995 -0.103542 0.125 Uiso 1 1 calc R U . . .
C36 C 0.1632(3) 0.3962(5) -0.1478(4) 0.148(3) Uani 1 1 d . . . . .
C37 C 0.31298(17) 0.3428(3) 0.0228(2) 0.0696(9) Uani 1 1 d . . . . .
C38 C 0.3539(2) 0.4277(4) 0.0005(3) 0.1042(14) Uani 1 1 d . . . . .
H38A H 0.354353 0.410679 -0.052725 0.156 Uiso 1 1 calc R U . . .
H38B H 0.395047 0.422625 0.038956 0.156 Uiso 1 1 calc R U . . .
H38C H 0.338370 0.503566 0.001139 0.156 Uiso 1 1 calc R U . . .
C39 C 0.33568(16) 0.2737(3) 0.0898(2) 0.0650(8) Uani 1 1 d . . . . .
H39 H 0.377240 0.279979 0.120755 0.078 Uiso 1 1 calc R U . . .
C40 C 0.22046(15) 0.0351(3) 0.14149(19) 0.0607(8) Uani 1 1 d . . . . .
C41 C 0.17817(16) -0.0466(3) 0.1457(2) 0.0744(10) Uani 1 1 d . . . . .
H41 H 0.138722 -0.046848 0.107197 0.089 Uiso 1 1 calc R U . . .
Cl2 Cl 0.0394(3) 0.1325(4) 0.0773(6) 0.308(4) Uani 0.75 1 d . U P B 1
C43 C 0.0429(3) 0.2746(6) 0.1064(4) 0.1312(19) Uani 1 1 d . U . . .
H43 H 0.072432 0.283037 0.161565 0.157 Uiso 1 1 calc R U . B 1
Cl3 Cl -0.02805(15) 0.3103(5) 0.1047(3) 0.249(3) Uani 0.75 1 d . U P B 1
Cl12 Cl 0.0658(2) 0.3521(5) 0.0431(2) 0.247(2) Uani 0.75 1 d . U P B 1
Cl2A Cl 0.0613(6) 0.1905(11) 0.0446(8) 0.200(4) Uani 0.25 1 d . U P B 2
Cl1A Cl 0.0222(6) 0.4041(9) 0.0578(7) 0.187(4) Uani 0.25 1 d . U P B 2
Cl3A Cl -0.0051(11) 0.2249(15) 0.1333(13) 0.330(10) Uani 0.25 1 d . U P B 2
C13 C 0.1282(9) 0.473(2) -0.1933(13) 0.168(11) Uani 0.3 1 d . . P A 2
H13A H 0.086054 0.448923 -0.209002 0.252 Uiso 0.3 1 calc R U P A 2
H13B H 0.139141 0.483280 -0.240850 0.252 Uiso 0.3 1 calc R U P A 2
H13C H 0.133457 0.543652 -0.164154 0.252 Uiso 0.3 1 calc R U P A 2

loop_
_atom_site_aniso_label
_atom_site_aniso_U_11
_atom_site_aniso_U_22
_atom_site_aniso_U_33
_atom_site_aniso_U_23
_atom_site_aniso_U_13
_atom_site_aniso_U_12
N4 0.0623(15) 0.0564(15) 0.0426(13) -0.0029(11) 0.0186(11) 0.0009(12)
O2 0.0686(15) 0.108(2) 0.0684(15) -0.0259(15) 0.0110(12) -0.0029(14)
O3 0.0683(15) 0.107(2) 0.0700(15) -0.0285(15) 0.0125(12) 0.0041(14)
C101 0.129(7) 0.137(7) 0.139(8) 0.006(6) 0.042(6) 0.015(6)
O5 0.0597(13) 0.0900(17) 0.0725(15) 0.0167(13) 0.0089(12) -0.0062(12)
N3 0.0552(14) 0.0607(15) 0.0479(13) -0.0073(12) 0.0143(11) 0.0017(12)
N5 0.108(2) 0.0633(18) 0.0678(18) 0.0016(15) 0.0448(17) 0.0093(17)
O7 0.0738(18) 0.146(3) 0.115(2) -0.032(2) 0.0250(17) 0.0155(18)
C100 0.0585(17) 0.0560(17) 0.0437(15) -0.0049(13) 0.0176(13) 0.0029(14)
C1 0.164(6) 0.180(7) 0.206(7) 0.025(6) 0.041(5) -0.090(5)
C2 0.115(4) 0.126(4) 0.139(4) 0.011(4) 0.033(4) -0.049(3)
N1 0.101(3) 0.098(3) 0.104(3) 0.017(2) 0.031(2) -0.028(2)
C4 0.078(2) 0.072(2) 0.078(2) -0.0011(19) 0.033(2) -0.0115(19)
C5 0.088(3) 0.072(2) 0.071(2) 0.0123(18) 0.033(2) 0.001(2)
C6 0.073(2) 0.071(2) 0.0592(19) 0.0062(17) 0.0213(17) 0.0032(18)
C7 0.0665(19) 0.0527(17) 0.0507(16) -0.0051(14) 0.0241(15) 0.0012(14)
C8 0.0565(17) 0.0554(17) 0.0466(15) -0.0060(13) 0.0162(13) 0.0007(14)
C9 0.0633(19) 0.0609(19) 0.0510(17) -0.0009(15) 0.0139(14) 0.0002(15)
C10 0.072(2) 0.0564(18) 0.0477(16) 0.0028(14) 0.0206(15) 0.0048(15)
C11 0.081(2) 0.0579(19) 0.0533(17) -0.0038(15) 0.0232(16) 0.0005(17)
C12 0.098(3) 0.057(2) 0.0538(18) 0.0017(15) 0.0327(19) 0.0062(18)
N6 0.119(3) 0.076(2) 0.077(2) 0.0061(17) 0.047(2) 0.019(2)
C14 0.134(4) 0.056(2) 0.069(2) -0.0096(18) 0.050(3) -0.005(2)
C15 0.158(5) 0.083(3) 0.130(4) -0.044(3) 0.068(4) -0.008(3)
C16 0.182(6) 0.125(5) 0.165(6) -0.083(4) 0.075(5) -0.036(4)
C17 0.255(9) 0.084(4) 0.149(6) -0.058(4) 0.119(6) -0.036(5)
C18 0.115(4) 0.120(4) 0.115(4) 0.050(3) 0.036(3) -0.007(3)
C19 0.0592(19) 0.069(2) 0.0479(16) -0.0015(16) 0.0129(15) -0.0033(16)
C20 0.0618(19) 0.070(2) 0.0542(17) 0.0039(16) 0.0194(15) 0.0033(16)
C21 0.059(2) 0.098(3) 0.073(2) -0.002(2) 0.0156(17) 0.0090(19)
C22 0.070(2) 0.102(3) 0.091(3) 0.003(2) 0.031(2) 0.023(2)
C23 0.086(3) 0.081(3) 0.082(3) 0.000(2) 0.040(2) 0.020(2)
C24 0.076(2) 0.070(2) 0.0607(19) -0.0024(17) 0.0257(17) 0.0095(18)
C25 0.0631(18) 0.0574(18) 0.0487(16) 0.0049(14) 0.0203(14) 0.0028(15)
C26 0.253(9) 0.091(4) 0.144(6) -0.021(4) 0.096(6) 0.041(5)
C27 0.188(6) 0.094(3) 0.113(4) -0.004(3) 0.064(4) 0.046(4)
C28 0.099(3) 0.080(3) 0.074(2) 0.000(2) 0.041(2) 0.020(2)
C29 0.072(2) 0.093(3) 0.076(2) -0.005(2) 0.0226(19) 0.013(2)
C30 0.087(3) 0.186(6) 0.164(5) -0.027(5) 0.056(3) 0.017(4)
C31 0.079(2) 0.072(2) 0.0518(18) -0.0049(16) 0.0207(17) 0.0080(18)
C32 0.0652(19) 0.0600(19) 0.0512(17) -0.0027(15) 0.0204(15) -0.0015(16)
C33 0.071(2) 0.076(2) 0.0581(19) -0.0005(18) 0.0109(17) 0.0068(19)
C34 0.089(3) 0.060(2) 0.0583(19) 0.0031(17) 0.0199(18) 0.0088(19)
N2 0.118(3) 0.092(3) 0.085(2) 0.033(2) 0.012(2) 0.010(2)
C36 0.165(6) 0.112(4) 0.113(4) 0.023(4) -0.022(4) 0.024(4)
C37 0.083(2) 0.063(2) 0.064(2) 0.0068(17) 0.0263(18) 0.0023(18)
C38 0.111(3) 0.093(3) 0.108(3) 0.032(3) 0.037(3) -0.010(3)
C39 0.065(2) 0.066(2) 0.0618(19) 0.0042(17) 0.0190(16) -0.0006(16)
C40 0.0612(19) 0.067(2) 0.0524(17) -0.0025(15) 0.0180(15) -0.0026(16)
C41 0.061(2) 0.084(3) 0.074(2) 0.003(2) 0.0182(17) -0.0090(18)
Cl2 0.238(5) 0.157(3) 0.562(12) 0.041(5) 0.180(6) 0.040(3)
C43 0.112(4) 0.155(5) 0.115(4) 0.017(4) 0.024(3) 0.002(4)
Cl3 0.126(2) 0.412(7) 0.193(3) -0.067(4) 0.033(2) 0.088(3)
Cl12 0.229(4) 0.341(7) 0.163(3) 0.059(4) 0.056(3) -0.088(4)
Cl2A 0.200(10) 0.163(9) 0.276(12) 0.016(9) 0.131(9) 0.062(8)
Cl1A 0.229(11) 0.165(7) 0.168(8) -0.003(6) 0.071(8) -0.016(8)
Cl3A 0.44(2) 0.289(17) 0.38(2) -0.049(14) 0.297(19) -0.207(17)
C13 0.111(14) 0.27(3) 0.095(13) 0.089(17) 0.005(11) 0.035(16)

loop_
_atom_type_symbol
_atom_type_description
_atom_type_scat_dispersion_real
_atom_type_scat_dispersion_imag
_atom_type_scat_source
C C 0.0033 0.0016 'International Tables Vol C Tables 4.2.6.8 and 6.1.1.4'
H H 0.0000 0.0000 'International Tables Vol C Tables 4.2.6.8 and 6.1.1.4'
N N 0.0061 0.0033 'International Tables Vol C Tables 4.2.6.8 and 6.1.1.4'
O O 0.0106 0.0060 'International Tables Vol C Tables 4.2.6.8 and 6.1.1.4'
Cl Cl 0.1484 0.1585 'International Tables Vol C Tables 4.2.6.8 and 6.1.1.4'

loop_
_geom_angle_atom_site_label_1
_geom_angle_atom_site_label_2
_geom_angle_atom_site_label_3
_geom_angle
_geom_angle_site_symmetry_1
_geom_angle_site_symmetry_3
_geom_angle_publ_flag
C9 N4 N3 121.1(3) . . ?
C31 O3 H3 109.5 . . ?
H10A C101 H10B 109.5 . . ?
H10A C101 H10C 109.5 . . ?
H10B C101 H10C 109.5 . . ?
C36 C101 H10A 109.5 . . ?
C36 C101 H10B 109.5 . . ?
C36 C101 H10C 109.5 . . ?
C40 O5 C32 118.8(2) . . ?
N4 N3 C8 116.4(2) . . ?
N4 N3 C19 129.0(2) . . ?
C19 N3 C8 114.6(2) . . ?
N6 N5 C12 113.6(3) . . ?
C29 O7 C30 117.1(4) . . ?
C32 C100 C8 122.0(3) . . ?
C32 C100 C39 115.5(3) . . ?
C39 C100 C8 122.5(3) . . ?
H1A C1 H1B 109.5 . . ?
H1A C1 H1C 109.5 . . ?
H1B C1 H1C 109.5 . . ?
C2 C1 H1A 109.5 . . ?
C2 C1 H1B 109.5 . . ?
C2 C1 H1C 109.5 . . ?
C1 C2 H2A 109.6 . . ?
C1 C2 H2B 109.6 . . ?
H2A C2 H2B 108.1 . . ?
N1 C2 C1 110.4(5) . . ?
N1 C2 H2A 109.6 . . ?
N1 C2 H2B 109.6 . . ?
C2 N1 H1 118.6 . . ?
C4 N1 C2 122.8(4) . . ?
C4 N1 H1 118.6 . . ?
N1 C4 C5 119.5(4) . . ?
C41 C4 N1 121.3(4) . . ?
C41 C4 C5 119.2(3) . . ?
C4 C5 C18 120.6(4) . . ?
C6 C5 C4 118.7(3) . . ?
C6 C5 C18 120.7(4) . . ?
C5 C6 H6 118.5 . . ?
C5 C6 C7 123.1(3) . . ?
C7 C6 H6 118.5 . . ?
C6 C7 C8 121.7(3) . . ?
C40 C7 C6 116.5(3) . . ?
C40 C7 C8 121.8(3) . . ?
N3 C8 C7 110.1(2) . . ?
N3 C8 C25 98.8(2) . . ?
C100 C8 N3 110.0(2) . . ?
C100 C8 C7 110.7(2) . . ?
C100 C8 C25 113.9(2) . . ?
C7 C8 C25 112.7(2) . . ?
N4 C9 H9 119.6 . . ?
N4 C9 C10 120.8(3) . . ?
C10 C9 H9 119.6 . . ?
C11 C10 C9 118.4(3) . . ?
C31 C10 C9 122.6(3) . . ?
C31 C10 C11 119.0(3) . . ?
C10 C11 H11 119.4 . . ?
C12 C11 C10 121.2(3) . . ?
C12 C11 H11 119.4 . . ?
C11 C12 N5 115.5(3) . . ?
C11 C12 C28 119.9(3) . . ?
C28 C12 N5 124.6(3) . . ?
N5 N6 C14 113.4(4) . . ?
C15 C14 N6 124.7(4) . . ?
C27 C14 N6 116.0(5) . . ?
C27 C14 C15 119.3(4) . . ?
C14 C15 H15 119.6 . . ?
C16 C15 C14 120.7(6) . . ?
C16 C15 H15 119.6 . . ?
C15 C16 H16 121.1 . . ?
C15 C16 C17 117.8(7) . . ?
C17 C16 H16 121.1 . . ?
C16 C17 H17 119.7 . . ?
C26 C17 C16 120.6(6) . . ?
C26 C17 H17 119.7 . . ?
C5 C18 H18A 109.5 . . ?
C5 C18 H18B 109.5 . . ?
C5 C18 H18C 109.5 . . ?
H18A C18 H18B 109.5 . . ?
H18A C18 H18C 109.5 . . ?
H18B C18 H18C 109.5 . . ?
O2 C19 N3 126.0(3) . . ?
O2 C19 C20 128.5(3) . . ?
N3 C19 C20 105.5(3) . . ?
C21 C20 C19 129.0(3) . . ?
C25 C20 C19 109.5(3) . . ?
C25 C20 C21 121.5(3) . . ?
C20 C21 H21 121.0 . . ?
C22 C21 C20 118.0(4) . . ?
C22 C21 H21 121.0 . . ?
C21 C22 H22 119.6 . . ?
C21 C22 C23 120.8(4) . . ?
C23 C22 H22 119.6 . . ?
C22 C23 H23 119.0 . . ?
C22 C23 C24 122.0(4) . . ?
C24 C23 H23 119.0 . . ?
C23 C24 H24 121.2 . . ?
C23 C24 C25 117.7(3) . . ?
C25 C24 H24 121.2 . . ?
C20 C25 C8 111.6(3) . . ?
C20 C25 C24 119.9(3) . . ?
C24 C25 C8 128.5(3) . . ?
C17 C26 H26 119.6 . . ?
C17 C26 C27 120.8(7) . . ?
C27 C26 H26 119.6 . . ?
C14 C27 C26 120.8(7) . . ?
C14 C27 H27 119.6 . . ?
C26 C27 H27 119.6 . . ?
C12 C28 H28 120.1 . . ?
C29 C28 C12 119.7(3) . . ?
C29 C28 H28 120.1 . . ?
O7 C29 C31 114.6(3) . . ?
C28 C29 O7 124.7(4) . . ?
C28 C29 C31 120.7(4) . . ?
O7 C30 H30A 109.5 . . ?
O7 C30 H30B 109.5 . . ?
O7 C30 H30C 109.5 . . ?
H30A C30 H30B 109.5 . . ?
H30A C30 H30C 109.5 . . ?
H30B C30 H30C 109.5 . . ?
O3 C31 C10 123.1(3) . . ?
O3 C31 C29 117.6(3) . . ?
C10 C31 C29 119.3(3) . . ?
O5 C32 C100 123.0(3) . . ?
O5 C32 C33 114.8(3) . . ?
C33 C32 C100 122.2(3) . . ?
C32 C33 H33 119.5 . . ?
C34 C33 C32 120.9(3) . . ?
C34 C33 H33 119.5 . . ?
C33 C34 N2 121.5(4) . . ?
C33 C34 C37 118.7(3) . . ?
N2 C34 C37 119.8(4) . . ?
C34 N2 H2 117.7 . . ?
C34 N2 C36 124.5(4) . . ?
C36 N2 H2 117.7 . . ?
C101 C36 N2 110.5(7) . . ?
C13 C36 N2 131.2(13) . . ?
C34 C37 C38 120.3(3) . . ?
C39 C37 C34 118.4(3) . . ?
C39 C37 C38 121.3(3) . . ?
C37 C38 H38A 109.5 . . ?
C37 C38 H38B 109.5 . . ?
C37 C38 H38C 109.5 . . ?
H38A C38 H38B 109.5 . . ?
H38A C38 H38C 109.5 . . ?
H38B C38 H38C 109.5 . . ?
C100 C39 H39 117.8 . . ?
C37 C39 C100 124.4(3) . . ?
C37 C39 H39 117.8 . . ?
O5 C40 C7 123.2(3) . . ?
O5 C40 C41 114.8(3) . . ?
C41 C40 C7 121.9(3) . . ?
C4 C41 C40 120.5(3) . . ?
C4 C41 H41 119.7 . . ?
C40 C41 H41 119.7 . . ?
Cl2 C43 H43 109.5 . . ?
Cl3 C43 Cl2 106.7(4) . . ?
Cl3 C43 H43 109.5 . . ?
Cl12 C43 Cl2 108.7(5) . . ?
Cl12 C43 H43 109.5 . . ?
Cl12 C43 Cl3 112.8(5) . . ?
Cl2A C43 Cl1A 107.1(7) . . ?
Cl3A C43 Cl2A 112.1(9) . . ?
Cl3A C43 Cl1A 113.3(12) . . ?
C36 C13 H13A 109.5 . . ?
C36 C13 H13B 109.5 . . ?
C36 C13 H13C 109.5 . . ?
H13A C13 H13B 109.5 . . ?
H13A C13 H13C 109.5 . . ?
H13B C13 H13C 109.5 . . ?

loop_
_geom_bond_atom_site_label_1
_geom_bond_atom_site_label_2
_geom_bond_distance
_geom_bond_site_symmetry_2
_geom_bond_publ_flag
N4 N3 1.368(3) . ?
N4 C9 1.288(4) . ?
O2 C19 1.224(4) . ?
O3 H3 0.8200 . ?
O3 C31 1.352(4) . ?
C101 H10A 0.9600 . ?
C101 H10B 0.9600 . ?
C101 H10C 0.9600 . ?
C101 C36 1.327(10) . ?
O5 C32 1.375(4) . ?
O5 C40 1.367(4) . ?
N3 C8 1.510(4) . ?
N3 C19 1.372(4) . ?
N5 C12 1.444(4) . ?
N5 N6 1.239(4) . ?
O7 C29 1.381(5) . ?
O7 C30 1.431(5) . ?
C100 C8 1.505(4) . ?
C100 C32 1.388(4) . ?
C100 C39 1.391(4) . ?
C1 H1A 0.9600 . ?
C1 H1B 0.9600 . ?
C1 H1C 0.9600 . ?
C1 C2 1.508(7) . ?
C2 H2A 0.9700 . ?
C2 H2B 0.9700 . ?
C2 N1 1.450(6) . ?
N1 H1 0.8600 . ?
N1 C4 1.387(5) . ?
C4 C5 1.412(5) . ?
C4 C41 1.380(5) . ?
C5 C6 1.381(5) . ?
C5 C18 1.509(5) . ?
C6 H6 0.9300 . ?
C6 C7 1.399(4) . ?
C7 C8 1.513(4) . ?
C7 C40 1.389(4) . ?
C8 C25 1.515(4) . ?
C9 H9 0.9300 . ?
C9 C10 1.446(4) . ?
C10 C11 1.403(4) . ?
C10 C31 1.392(5) . ?
C11 H11 0.9300 . ?
C11 C12 1.366(5) . ?
C12 C28 1.397(5) . ?
N6 C14 1.429(5) . ?
C14 C15 1.381(7) . ?
C14 C27 1.357(6) . ?
C15 H15 0.9300 . ?
C15 C16 1.382(7) . ?
C16 H16 0.9300 . ?
C16 C17 1.400(10) . ?
C17 H17 0.9300 . ?
C17 C26 1.343(10) . ?
C18 H18A 0.9600 . ?
C18 H18B 0.9600 . ?
C18 H18C 0.9600 . ?
C19 C20 1.469(5) . ?
C20 C21 1.397(5) . ?
C20 C25 1.378(4) . ?
C21 H21 0.9300 . ?
C21 C22 1.361(5) . ?
C22 H22 0.9300 . ?
C22 C23 1.371(6) . ?
C23 H23 0.9300 . ?
C23 C24 1.384(5) . ?
C24 H24 0.9300 . ?
C24 C25 1.390(4) . ?
C26 H26 0.9300 . ?
C26 C27 1.359(9) . ?
C27 H27 0.9300 . ?
C28 H28 0.9300 . ?
C28 C29 1.377(5) . ?
C29 C31 1.403(5) . ?
C30 H30A 0.9600 . ?
C30 H30B 0.9600 . ?
C30 H30C 0.9600 . ?
C32 C33 1.385(5) . ?
C33 H33 0.9300 . ?
C33 C34 1.378(5) . ?
C34 N2 1.385(5) . ?
C34 C37 1.411(5) . ?
N2 H2 0.8600 . ?
N2 C36 1.438(7) . ?
C36 C13 1.29(2) . ?
C37 C38 1.515(5) . ?
C37 C39 1.376(5) . ?
C38 H38A 0.9600 . ?
C38 H38B 0.9600 . ?
C38 H38C 0.9600 . ?
C39 H39 0.9300 . ?
C40 C41 1.388(5) . ?
C41 H41 0.9300 . ?
Cl2 C43 1.734(8) . ?
C43 H43 0.9800 . ?
C43 Cl3 1.684(7) . ?
C43 Cl12 1.658(7) . ?
C43 Cl2A 1.627(13) . ?
C43 Cl1A 1.725(12) . ?
C43 Cl3A 1.468(12) . ?
C13 H13A 0.9600 . ?
C13 H13B 0.9600 . ?
C13 H13C 0.9600 . ?

loop_
_geom_hbond_atom_site_label_D
_geom_hbond_atom_site_label_H
_geom_hbond_atom_site_label_A
_geom_hbond_distance_DH
_geom_hbond_distance_HA
_geom_hbond_distance_DA
_geom_hbond_angle_DHA
_geom_hbond_site_symmetry_A
_geom_hbond_publ_flag
C9 H9 O2 0.93 2.15 2.822(4) 128.2 . yes

loop_
_geom_torsion_atom_site_label_1
_geom_torsion_atom_site_label_2
_geom_torsion_atom_site_label_3
_geom_torsion_atom_site_label_4
_geom_torsion
_geom_torsion_site_symmetry_1
_geom_torsion_site_symmetry_2
_geom_torsion_site_symmetry_3
_geom_torsion_site_symmetry_4
_geom_torsion_publ_flag
N4 N3 C8 C100 62.2(3) . . . . ?
N4 N3 C8 C7 -60.2(3) . . . . ?
N4 N3 C8 C25 -178.3(2) . . . . ?
N4 N3 C19 O2 -2.1(5) . . . . ?
N4 N3 C19 C20 178.2(3) . . . . ?
N4 C9 C10 C11 -176.9(3) . . . . ?
N4 C9 C10 C31 4.2(5) . . . . ?
O2 C19 C20 C21 3.0(6) . . . . ?
O2 C19 C20 C25 -178.5(3) . . . . ?
O5 C32 C33 C34 -177.7(3) . . . . ?
O5 C40 C41 C4 -179.7(3) . . . . ?
N3 N4 C9 C10 -179.3(3) . . . . ?
N3 C8 C25 C20 -0.9(3) . . . . ?
N3 C8 C25 C24 178.6(3) . . . . ?
N3 C19 C20 C21 -177.2(3) . . . . ?
N3 C19 C20 C25 1.2(4) . . . . ?
N5 C12 C28 C29 177.2(3) . . . . ?
N5 N6 C14 C15 -6.8(6) . . . . ?
N5 N6 C14 C27 173.4(4) . . . . ?
O7 C29 C31 O3 5.1(5) . . . . ?
O7 C29 C31 C10 -173.4(3) . . . . ?
C100 C8 C25 C20 115.7(3) . . . . ?
C100 C8 C25 C24 -64.8(4) . . . . ?
C100 C32 C33 C34 0.8(5) . . . . ?
C1 C2 N1 C4 178.6(5) . . . . ?
C2 N1 C4 C5 -174.9(5) . . . . ?
C2 N1 C4 C41 7.3(7) . . . . ?
N1 C4 C5 C6 179.5(4) . . . . ?
N1 C4 C5 C18 0.8(6) . . . . ?
N1 C4 C41 C40 179.0(4) . . . . ?
C4 C5 C6 C7 1.8(5) . . . . ?
C5 C4 C41 C40 1.2(6) . . . . ?
C5 C6 C7 C8 -179.4(3) . . . . ?
C5 C6 C7 C40 0.5(5) . . . . ?
C6 C7 C8 N3 -63.2(4) . . . . ?
C6 C7 C8 C100 174.9(3) . . . . ?
C6 C7 C8 C25 46.0(4) . . . . ?
C6 C7 C40 O5 178.9(3) . . . . ?
C6 C7 C40 C41 -2.0(5) . . . . ?
C7 C8 C25 C20 -117.1(3) . . . . ?
C7 C8 C25 C24 62.4(4) . . . . ?
C7 C40 C41 C4 1.2(5) . . . . ?
C8 N3 C19 O2 177.9(3) . . . . ?
C8 N3 C19 C20 -1.9(3) . . . . ?
C8 C100 C32 O5 -4.6(5) . . . . ?
C8 C100 C32 C33 177.0(3) . . . . ?
C8 C100 C39 C37 -177.3(3) . . . . ?
C8 C7 C40 O5 -1.1(5) . . . . ?
C8 C7 C40 C41 177.9(3) . . . . ?
C9 N4 N3 C8 -178.5(3) . . . . ?
C9 N4 N3 C19 1.4(5) . . . . ?
C9 C10 C11 C12 -179.8(3) . . . . ?
C9 C10 C31 O3 -3.0(5) . . . . ?
C9 C10 C31 C29 175.5(3) . . . . ?
C10 C11 C12 N5 -175.9(3) . . . . ?
C10 C11 C12 C28 3.7(5) . . . . ?
C11 C10 C31 O3 178.1(3) . . . . ?
C11 C10 C31 C29 -3.5(5) . . . . ?
C11 C12 C28 C29 -2.4(5) . . . . ?
C12 N5 N6 C14 -177.4(3) . . . . ?
C12 C28 C29 O7 176.2(4) . . . . ?
C12 C28 C29 C31 -1.9(6) . . . . ?
N6 N5 C12 C11 167.5(3) . . . . ?
N6 N5 C12 C28 -12.1(5) . . . . ?
N6 C14 C15 C16 179.6(5) . . . . ?
N6 C14 C27 C26 -179.1(5) . . . . ?
C14 C15 C16 C17 -1.4(9) . . . . ?
C15 C14 C27 C26 1.2(8) . . . . ?
C15 C16 C17 C26 3.0(11) . . . . ?
C16 C17 C26 C27 -2.6(12) . . . . ?
C17 C26 C27 C14 0.4(11) . . . . ?
C18 C5 C6 C7 -179.5(4) . . . . ?
C19 N3 C8 C100 -117.8(3) . . . . ?
C19 N3 C8 C7 119.9(3) . . . . ?
C19 N3 C8 C25 1.7(3) . . . . ?
C19 C20 C21 C22 178.0(4) . . . . ?
C19 C20 C25 C8 -0.1(4) . . . . ?
C19 C20 C25 C24 -179.6(3) . . . . ?
C20 C21 C22 C23 0.9(6) . . . . ?
C21 C20 C25 C8 178.4(3) . . . . ?
C21 C20 C25 C24 -1.1(5) . . . . ?
C21 C22 C23 C24 -0.2(6) . . . . ?
C22 C23 C24 C25 -1.1(6) . . . . ?
C23 C24 C25 C8 -177.7(3) . . . . ?
C23 C24 C25 C20 1.8(5) . . . . ?
C25 C20 C21 C22 -0.3(6) . . . . ?
C27 C14 C15 C16 -0.6(8) . . . . ?
C28 C29 C31 O3 -176.6(3) . . . . ?
C28 C29 C31 C10 4.9(6) . . . . ?
C30 O7 C29 C28 -14.4(7) . . . . ?
C30 O7 C29 C31 163.8(4) . . . . ?
C31 C10 C11 C12 -0.8(5) . . . . ?
C32 O5 C40 C7 5.2(5) . . . . ?
C32 O5 C40 C41 -173.9(3) . . . . ?
C32 C100 C8 N3 -114.2(3) . . . . ?
C32 C100 C8 C7 7.8(4) . . . . ?
C32 C100 C8 C25 136.0(3) . . . . ?
C32 C100 C39 C37 1.1(5) . . . . ?
C32 C33 C34 N2 179.0(3) . . . . ?
C32 C33 C34 C37 0.3(5) . . . . ?
C33 C34 N2 C36 -1.4(7) . . . . ?
C33 C34 C37 C38 -179.9(4) . . . . ?
C33 C34 C37 C39 -0.6(5) . . . . ?
C34 N2 C36 C101 91.6(7) . . . . ?
C34 N2 C36 C13 151.4(19) . . . . ?
C34 C37 C39 C100 -0.1(5) . . . . ?
N2 C34 C37 C38 1.4(5) . . . . ?
N2 C34 C37 C39 -179.3(3) . . . . ?
C37 C34 N2 C36 177.2(5) . . . . ?
C38 C37 C39 C100 179.2(3) . . . . ?
C39 C100 C8 N3 64.1(4) . . . . ?
C39 C100 C8 C7 -173.9(3) . . . . ?
C39 C100 C8 C25 -45.7(4) . . . . ?
C39 C100 C32 O5 176.9(3) . . . . ?
C39 C100 C32 C33 -1.5(4) . . . . ?
C40 O5 C32 C100 -2.3(4) . . . . ?
C40 O5 C32 C33 176.2(3) . . . . ?
C40 C7 C8 N3 116.9(3) . . . . ?
C40 C7 C8 C100 -5.0(4) . . . . ?
C40 C7 C8 C25 -133.9(3) . . . . ?
C41 C4 C5 C6 -2.7(5) . . . . ?
C41 C4 C5 C18 178.6(4) . . . . ?

loop_
_smtbx_masks_void_nr
_smtbx_masks_void_average_x
_smtbx_masks_void_average_y
_smtbx_masks_void_average_z
_smtbx_masks_void_volume
_smtbx_masks_void_count_electrons
_smtbx_masks_void_content
1 0.500 -0.833 0.500 335.3 100.7 '2 chloroform'
2 0.500 -0.480 1.000 335.3 100.7 '2 chloroform'
